data_2213060
loop_
_publ_author_name
'Wan-Long Pan'
'Xiang-Yu Chen'
'Chang-Wen Hu'

_publ_section_title
;
 Bis(amantadinium) 5,5'-diazenediylditetrazolate dihydrate
;
_journal_coeditor_code XU2201
_journal_issue 4
_journal_name_full 'Acta Crystallographica Section E'
_journal_page_first o1606
_journal_page_last o1608
_journal_paper_doi 10.1107/S1600536807006034
_journal_volume 63
_journal_year 2007
_chemical_formula_iupac '2C10 H18 N +, C2 N10 2-, 2H2 O'
_chemical_formula_moiety '2(C10 H18 N +), C2 N10 2-, 2(H2 O)'
_chemical_formula_sum 'C22 H40 N12 O2'
_chemical_formula_weight 504.66
_chemical_name_systematic
;
Bis(amantadinium) 5,5'-diazenediylditetrazolate dihydrate
;
_space_group_IT_number 14
_symmetry_cell_setting monoclinic
_symmetry_space_group_name_Hall '-P 2yn'
_symmetry_space_group_name_H-M 'P 1 21/n 1'
_atom_sites_solution_hydrogens geom
_atom_sites_solution_primary direct
_atom_sites_solution_secondary difmap
_audit_creation_method SHELXL-97
_cell_angle_alpha 90.00
_cell_angle_beta 97.657(11)
_cell_angle_gamma 90.00
_cell_formula_units_Z 2
_cell_length_a 9.789(7)
_cell_length_b 12.614(9)
_cell_length_c 10.961(8)
_cell_measurement_reflns_used 1292
_cell_measurement_temperature 298(2)
_cell_measurement_theta_max 23.2
_cell_measurement_theta_min 2.4
_cell_volume 1341.4(17)
_computing_cell_refinement 'SAINT (Siemens, 1996)'
_computing_data_collection 'SMART (Siemens, 1996)'
_computing_data_reduction SAINT
_computing_molecular_graphics 'SHELXTL (Sheldrick, 1997b)'
_computing_publication_material SHELXTL
_computing_structure_refinement 'SHELXL97 (Sheldrick, 1997a)'
_computing_structure_solution 'SHELXS97 (Sheldrick, 1997a)'
_diffrn_ambient_temperature 298(2)
_diffrn_measured_fraction_theta_full 1.00
_diffrn_measured_fraction_theta_max 1.00
_diffrn_measurement_device_type 'Bruker SMART APEX CCD area-detector'
_diffrn_measurement_method '\f and \w'
_diffrn_radiation_monochromator graphite
_diffrn_radiation_source 'fine-focus sealed tube'
_diffrn_radiation_type MoK\a
_diffrn_radiation_wavelength 0.71073
_diffrn_reflns_av_R_equivalents 0.120
_diffrn_reflns_av_sigmaI/netI 0.113
_diffrn_reflns_limit_h_max 10
_diffrn_reflns_limit_h_min -11
_diffrn_reflns_limit_k_max 14
_diffrn_reflns_limit_k_min -15
_diffrn_reflns_limit_l_max 13
_diffrn_reflns_limit_l_min -7
_diffrn_reflns_number 6567
_diffrn_reflns_theta_full 25.0
_diffrn_reflns_theta_max 25.0
_diffrn_reflns_theta_min 2.4
_diffrn_standards_number 0
_exptl_absorpt_coefficient_mu 0.086
_exptl_absorpt_correction_type none
_exptl_crystal_colour yellow
_exptl_crystal_density_diffrn 1.249
_exptl_crystal_density_method 'not measured'
_exptl_crystal_description block
_exptl_crystal_F_000 544
_exptl_crystal_size_max 0.35
_exptl_crystal_size_mid 0.32
_exptl_crystal_size_min 0.13
_refine_diff_density_max 0.21
_refine_diff_density_min -0.23
_refine_ls_extinction_method none
_refine_ls_goodness_of_fit_ref 1.020
_refine_ls_hydrogen_treatment constr
_refine_ls_matrix_type full
_refine_ls_number_parameters 163
_refine_ls_number_reflns 2349
_refine_ls_number_restraints 0
_refine_ls_restrained_S_all 1.020
_refine_ls_R_factor_all 0.118
_refine_ls_R_factor_gt 0.058
_refine_ls_shift/su_max 0.000
_refine_ls_shift/su_mean 0.000
_refine_ls_structure_factor_coef Fsqd
_refine_ls_weighting_details 'calc w=1/[\s^2^(Fo^2^)+(0.0765P)^2^] where P=(Fo^2^+2Fc^2^)/3'
_refine_ls_weighting_scheme calc
_refine_ls_wR_factor_gt 0.141
_refine_ls_wR_factor_ref 0.181
_reflns_number_gt 1295
_reflns_number_total 2349
_reflns_threshold_expression I>2\s(I)
_cod_data_source_file xu2201.cif
_cod_data_source_block I
_cod_depositor_comments
;
The following automatic conversions were performed:
'_symmetry_cell_setting' value 'Monoclinic' changed to 'monoclinic'
according to '/home/saulius/struct/CIF-dictionaries/cif_core.dic'
dictionary named 'cif_core.dic' version 2.4.1 from 2010-06-29.

Automatic conversion script
Id: cif_fix_enum 1527 2010-12-29 10:47:43Z saulius 

The following automatic conversions were performed:

'_symmetry_cell_setting' value 'Monoclinic' changed to 'monoclinic'
according to /home/saulius/struct/CIF-dictionaries/cif_core.dic
dictionary named 'cif_core.dic' version 2.4.1 from 2010-06-29.

Automatic conversion script
Id: cif_fix_values 1715 2011-07-08 13:25:40Z adriana 
;
_cod_original_sg_symbol_H-M 'P 21/n'
_cod_database_code 2213060
_cod_database_fobs_code 2213060

loop_
_symmetry_equiv_pos_as_xyz
'x, y, z'
'-x+1/2, y+1/2, -z+1/2'
'-x, -y, -z'
'x-1/2, -y-1/2, z-1/2'

loop_
_atom_site_type_symbol
_atom_site_label
_atom_site_fract_x
_atom_site_fract_y
_atom_site_fract_z
_atom_site_U_iso_or_equiv
_atom_site_adp_type
_atom_site_calc_flag
_atom_site_refinement_flags
_atom_site_occupancy
N N1 0.1831(2) 0.42391(17) 0.6586(2) 0.0381(7) Uani d . 1
N N2 0.2881(2) 0.4474(2) 0.7464(2) 0.0458(8) Uani d . 1
N N3 0.3116(2) 0.5505(2) 0.7471(2) 0.0439(7) Uani d . 1
N N4 0.2220(2) 0.59699(19) 0.6602(2) 0.0410(7) Uani d . 1
N N5 0.0358(2) 0.54014(17) 0.5161(2) 0.0328(6) Uani d . 1
N N6 0.3958(2) 0.70876(17) -0.0540(2) 0.0329(6) Uani d . 1
H H6A 0.3782 0.6617 -0.1146 0.049 Uiso calc R 1
H H6B 0.4853 0.7077 -0.0257 0.049 Uiso calc R 1
H H6C 0.3722 0.7732 -0.0824 0.049 Uiso calc R 1
O O1 0.17614(19) 0.80233(16) 0.54678(18) 0.0445(6) Uani d . 1
H H2 0.1733 0.8451 0.6063 0.053 Uiso d R 1
H H1 0.1898 0.7425 0.5819 0.053 Uiso d R 1
C C1 0.1452(3) 0.5179(2) 0.6105(3) 0.0293(7) Uani d . 1
C C2 0.3142(3) 0.6813(2) 0.0480(3) 0.0309(7) Uani d . 1
C C3 0.3584(3) 0.5709(2) 0.0958(3) 0.0384(8) Uani d . 1
H H3A 0.3401 0.5194 0.0299 0.046 Uiso calc R 1
H H3B 0.4565 0.5705 0.1244 0.046 Uiso calc R 1
C C4 0.1609(3) 0.6805(3) -0.0007(3) 0.0488(9) Uani d . 1
H H4A 0.1425 0.6297 -0.0673 0.059 Uiso calc R 1
H H4B 0.1322 0.7501 -0.0321 0.059 Uiso calc R 1
C C5 0.3436(3) 0.7631(2) 0.1504(3) 0.0455(9) Uani d . 1
H H5A 0.3158 0.8329 0.1194 0.055 Uiso calc R 1
H H5B 0.4416 0.7648 0.1796 0.055 Uiso calc R 1
C C6 0.2784(4) 0.5413(3) 0.2015(3) 0.0553(10) Uani d . 1
H H6 0.3071 0.4708 0.2327 0.066 Uiso calc R 1
C C7 0.1250(4) 0.5401(3) 0.1533(4) 0.0669(12) Uani d . 1
H H7A 0.1069 0.4886 0.0874 0.080 Uiso calc R 1
H H7B 0.0727 0.5199 0.2188 0.080 Uiso calc R 1
C C8 0.0809(3) 0.6500(3) 0.1057(4) 0.0630(11) Uani d . 1
H H8 -0.0181 0.6495 0.0760 0.076 Uiso calc R 1
C C9 0.1101(4) 0.7312(3) 0.2095(4) 0.0763(13) Uani d . 1
H H9A 0.0803 0.8009 0.1795 0.092 Uiso calc R 1
H H9B 0.0590 0.7127 0.2764 0.092 Uiso calc R 1
C C10 0.2634(4) 0.7332(3) 0.2558(3) 0.0634(11) Uani d . 1
H H10 0.2818 0.7854 0.3222 0.076 Uiso calc R 1
C C11 0.3082(4) 0.6229(3) 0.3047(3) 0.0723(12) Uani d . 1
H H11A 0.4060 0.6233 0.3348 0.087 Uiso calc R 1
H H11B 0.2585 0.6043 0.3725 0.087 Uiso calc R 1

loop_
_atom_site_aniso_label
_atom_site_aniso_U_11
_atom_site_aniso_U_22
_atom_site_aniso_U_33
_atom_site_aniso_U_12
_atom_site_aniso_U_13
_atom_site_aniso_U_23
N1 0.0412(14) 0.0286(14) 0.0387(16) -0.0003(11) -0.0161(12) 0.0020(12)
N2 0.0507(16) 0.0347(15) 0.0449(17) 0.0007(12) -0.0204(13) 0.0019(14)
N3 0.0474(15) 0.0360(15) 0.0422(17) -0.0013(12) -0.0166(13) 0.0004(14)
N4 0.0471(14) 0.0288(14) 0.0402(16) -0.0024(11) -0.0195(13) 0.0007(13)
N5 0.0382(14) 0.0286(14) 0.0281(15) -0.0005(10) -0.0084(12) 0.0015(12)
N6 0.0366(13) 0.0277(13) 0.0321(15) -0.0023(11) -0.0038(11) 0.0010(11)
O1 0.0537(13) 0.0329(12) 0.0430(14) 0.0040(9) -0.0073(10) -0.0012(10)
C1 0.0339(16) 0.0256(16) 0.0260(17) 0.0007(12) -0.0050(13) 0.0002(13)
C2 0.0331(15) 0.0269(16) 0.0317(18) -0.0051(12) 0.0011(13) -0.0051(13)
C3 0.0429(17) 0.0314(17) 0.0393(19) -0.0013(14) -0.0008(15) -0.0017(15)
C4 0.0362(17) 0.046(2) 0.062(2) 0.0069(14) -0.0004(16) -0.0022(18)
C5 0.060(2) 0.0305(18) 0.047(2) -0.0067(15) 0.0094(16) -0.0072(16)
C6 0.071(2) 0.042(2) 0.055(2) -0.0072(17) 0.0144(19) 0.0117(18)
C7 0.070(2) 0.055(2) 0.082(3) -0.0247(19) 0.035(2) -0.014(2)
C8 0.041(2) 0.069(3) 0.082(3) -0.0065(18) 0.0204(19) -0.013(2)
C9 0.080(3) 0.062(3) 0.098(4) -0.003(2) 0.052(2) -0.022(3)
C10 0.088(3) 0.054(3) 0.053(2) -0.017(2) 0.028(2) -0.025(2)
C11 0.096(3) 0.078(3) 0.046(2) -0.024(2) 0.023(2) -0.002(2)

loop_
_atom_type_symbol
_atom_type_description
_atom_type_scat_dispersion_real
_atom_type_scat_dispersion_imag
_atom_type_scat_source
C C 0.0033 0.0016 'International Tables Vol C Tables 4.2.6.8 and 6.1.1.4'
H H 0.0000 0.0000 'International Tables Vol C Tables 4.2.6.8 and 6.1.1.4'
N N 0.0061 0.0033 'International Tables Vol C Tables 4.2.6.8 and 6.1.1.4'
O O 0.0106 0.0060 'International Tables Vol C Tables 4.2.6.8 and 6.1.1.4'

loop_
_geom_angle_atom_site_label_1
_geom_angle_atom_site_label_2
_geom_angle_atom_site_label_3
_geom_angle_site_symmetry_1
_geom_angle
_geom_angle_publ_flag
C1 N1 N2 . 103.5(2) yes
N3 N2 N1 . 109.7(2) yes
N2 N3 N4 . 109.3(2) yes
C1 N4 N3 . 104.2(2) yes
N5 N5 C1 3_566 112.6(3) yes
C2 N6 H6A . 109.5 ?
C2 N6 H6B . 109.5 ?
H6A N6 H6B . 109.5 ?
C2 N6 H6C . 109.5 ?
H6A N6 H6C . 109.5 ?
H6B N6 H6C . 109.5 ?
H2 O1 H1 . 103.6 ?
N4 C1 N1 . 113.3(2) yes
N4 C1 N5 . 119.0(2) yes
N1 C1 N5 . 127.7(2) yes
N6 C2 C5 . 109.0(2) ?
N6 C2 C4 . 109.7(2) ?
C5 C2 C4 . 110.0(2) ?
N6 C2 C3 . 108.2(2) ?
C5 C2 C3 . 110.3(2) ?
C4 C2 C3 . 109.5(2) ?
C6 C3 C2 . 109.4(2) ?
C6 C3 H3A . 109.8 ?
C2 C3 H3A . 109.8 ?
C6 C3 H3B . 109.8 ?
C2 C3 H3B . 109.8 ?
H3A C3 H3B . 108.2 ?
C2 C4 C8 . 108.3(3) ?
C2 C4 H4A . 110.0 ?
C8 C4 H4A . 110.0 ?
C2 C4 H4B . 110.0 ?
C8 C4 H4B . 110.0 ?
H4A C4 H4B . 108.4 ?
C2 C5 C10 . 108.9(3) ?
C2 C5 H5A . 109.9 ?
C10 C5 H5A . 109.9 ?
C2 C5 H5B . 109.9 ?
C10 C5 H5B . 109.9 ?
H5A C5 H5B . 108.3 ?
C7 C6 C11 . 110.2(3) ?
C7 C6 C3 . 108.7(3) ?
C11 C6 C3 . 109.3(3) ?
C7 C6 H6 . 109.6 ?
C11 C6 H6 . 109.6 ?
C3 C6 H6 . 109.6 ?
C8 C7 C6 . 109.3(3) ?
C8 C7 H7A . 109.8 ?
C6 C7 H7A . 109.8 ?
C8 C7 H7B . 109.8 ?
C6 C7 H7B . 109.8 ?
H7A C7 H7B . 108.3 ?
C7 C8 C9 . 109.8(3) ?
C7 C8 C4 . 109.7(3) ?
C9 C8 C4 . 109.4(3) ?
C7 C8 H8 . 109.3 ?
C9 C8 H8 . 109.3 ?
C4 C8 H8 . 109.3 ?
C10 C9 C8 . 109.8(3) ?
C10 C9 H9A . 109.7 ?
C8 C9 H9A . 109.7 ?
C10 C9 H9B . 109.7 ?
C8 C9 H9B . 109.7 ?
H9A C9 H9B . 108.2 ?
C9 C10 C5 . 109.6(3) ?
C9 C10 C11 . 109.0(3) ?
C5 C10 C11 . 109.6(3) ?
C9 C10 H10 . 109.5 ?
C5 C10 H10 . 109.5 ?
C11 C10 H10 . 109.5 ?
C6 C11 C10 . 109.6(3) ?
C6 C11 H11A . 109.8 ?
C10 C11 H11A . 109.8 ?
C6 C11 H11B . 109.8 ?
C10 C11 H11B . 109.8 ?
H11A C11 H11B . 108.2 ?

loop_
_geom_bond_atom_site_label_1
_geom_bond_atom_site_label_2
_geom_bond_site_symmetry_2
_geom_bond_distance
_geom_bond_publ_flag
N1 C1 . 1.330(3) yes
N1 N2 . 1.344(3) yes
N2 N3 . 1.320(3) yes
N3 N4 . 1.341(3) yes
N4 C1 . 1.323(3) yes
N5 N5 3_566 1.254(4) yes
N5 C1 . 1.415(3) yes
N6 C2 . 1.498(4) yes
N6 H6A . 0.8900 ?
N6 H6B . 0.8900 ?
N6 H6C . 0.8900 ?
O1 H2 . 0.8500 ?
O1 H1 . 0.8500 ?
C2 C5 . 1.524(4) ?
C2 C4 . 1.525(4) ?
C2 C3 . 1.529(4) ?
C3 C6 . 1.529(4) ?
C3 H3A . 0.9700 ?
C3 H3B . 0.9700 ?
C4 C8 . 1.538(5) ?
C4 H4A . 0.9700 ?
C4 H4B . 0.9700 ?
C5 C10 . 1.528(5) ?
C5 H5A . 0.9700 ?
C5 H5B . 0.9700 ?
C6 C7 . 1.524(5) ?
C6 C11 . 1.528(5) ?
C6 H6 . 0.9800 ?
C7 C8 . 1.523(5) ?
C7 H7A . 0.9700 ?
C7 H7B . 0.9700 ?
C8 C9 . 1.529(5) ?
C8 H8 . 0.9800 ?
C9 C10 . 1.520(5) ?
C9 H9A . 0.9700 ?
C9 H9B . 0.9700 ?
C10 C11 . 1.534(5) ?
C10 H10 . 0.9800 ?
C11 H11A . 0.9700 ?
C11 H11B . 0.9700 ?

loop_
_geom_hbond_atom_site_label_D
_geom_hbond_atom_site_label_H
_geom_hbond_atom_site_label_A
_geom_hbond_site_symmetry_A
_geom_hbond_distance_DH
_geom_hbond_distance_HA
_geom_hbond_distance_DA
_geom_hbond_angle_DHA
N6 H6A N3 1_554 0.89 2.10 2.990(4) 173
N6 H6B O1 4_675 0.89 1.93 2.822(3) 175
N6 H6C N1 2 0.89 2.12 3.007(4) 177
O1 H1 N4 . 0.85 2.03 2.882(4) 178
O1 H2 N2 2_556 0.85 2.06 2.898(4) 168

loop_
_geom_torsion_atom_site_label_1
_geom_torsion_atom_site_label_2
_geom_torsion_atom_site_label_3
_geom_torsion_atom_site_label_4
_geom_torsion_site_symmetry_1
_geom_torsion
C1 N1 N2 N3 . -1.2(3)
N1 N2 N3 N4 . 0.3(3)
N2 N3 N4 C1 . 0.7(3)
N3 N4 C1 N1 . -1.6(3)
N3 N4 C1 N5 . 178.2(2)
N2 N1 C1 N4 . 1.7(3)
N2 N1 C1 N5 . -178.0(3)
N5 N5 C1 N4 3_566 -174.5(3)
N5 N5 C1 N1 3_566 5.3(5)
N6 C2 C3 C6 . 179.1(2)
C5 C2 C3 C6 . 60.0(3)
C4 C2 C3 C6 . -61.3(3)
N6 C2 C4 C8 . 178.9(3)
C5 C2 C4 C8 . -61.1(3)
C3 C2 C4 C8 . 60.3(3)
N6 C2 C5 C10 . -178.5(3)
C4 C2 C5 C10 . 61.1(3)
C3 C2 C5 C10 . -59.8(3)
C2 C3 C6 C7 . 60.8(3)
C2 C3 C6 C11 . -59.5(3)
C11 C6 C7 C8 . 59.0(4)
C3 C6 C7 C8 . -60.7(4)
C6 C7 C8 C9 . -59.2(4)
C6 C7 C8 C4 . 61.1(4)
C2 C4 C8 C7 . -60.4(3)
C2 C4 C8 C9 . 60.1(4)
C7 C8 C9 C10 . 60.5(4)
C4 C8 C9 C10 . -60.0(4)
C8 C9 C10 C5 . 59.7(4)
C8 C9 C10 C11 . -60.2(4)
C2 C5 C10 C9 . -59.9(4)
C2 C5 C10 C11 . 59.7(4)
C7 C6 C11 C10 . -59.4(4)
C3 C6 C11 C10 . 60.0(4)
C9 C10 C11 C6 . 59.6(4)
C5 C10 C11 C6 . -60.3(4)
